data_7101500
loop_
_publ_author_name
'Myriem El Qacemi'
'Louis Ricard'
'Samir Z. Zard'

_publ_section_title
;
An Unprecedented Radical Ring Closure on a Pyridine Nitrogen
;
_journal_issue 42
_journal_name_full 'Chemical Communications'
_journal_paper_doi 10.1039/b609021d
_journal_year 2006
_chemical_formula_sum 'C18 H23 N3 O6'
_chemical_formula_weight 377.39
_chemical_name_systematic
;
?
;
_space_group_IT_number 14
_symmetry_cell_setting monoclinic
_symmetry_space_group_name_Hall '-P 2ybc'
_symmetry_space_group_name_H-M 'P 1 21/c 1'
_atom_sites_solution_hydrogens geom
_atom_sites_solution_primary direct
_atom_sites_solution_secondary difmap
_audit_creation_method SHELXL-97
_cell_angle_alpha 90.00
_cell_angle_beta 94.8510(10)
_cell_angle_gamma 90.00
_cell_formula_units_Z 4
_cell_length_a 17.4910(10)
_cell_length_b 8.9170(10)
_cell_length_c 12.0560(10)
_cell_measurement_reflns_used 4963
_cell_measurement_temperature 150.0(1)
_cell_measurement_theta_max 30.034
_cell_measurement_theta_min 0.998
_cell_volume 1873.6(3)
_computing_structure_refinement 'SHELXL-97 (Sheldrick, 1997)'
_computing_structure_solution 'SHELXS-97 (Sheldrick, 1990)'
_diffrn_ambient_temperature 150.0(1)
_diffrn_measured_fraction_theta_full 0.994
_diffrn_measured_fraction_theta_max 0.994
_diffrn_measurement_device_type KappaCCD
_diffrn_measurement_method 'phi and omega scans'
_diffrn_radiation_monochromator graphite
_diffrn_radiation_source 'fine-focus sealed tube'
_diffrn_radiation_type MoK\a
_diffrn_radiation_wavelength 0.71069
_diffrn_reflns_av_R_equivalents 0.0143
_diffrn_reflns_av_sigmaI/netI 0.0342
_diffrn_reflns_limit_h_max 24
_diffrn_reflns_limit_h_min -24
_diffrn_reflns_limit_k_max 12
_diffrn_reflns_limit_k_min -11
_diffrn_reflns_limit_l_max 16
_diffrn_reflns_limit_l_min -16
_diffrn_reflns_number 8739
_diffrn_reflns_theta_full 30.03
_diffrn_reflns_theta_max 30.03
_diffrn_reflns_theta_min 2.84
_exptl_absorpt_coefficient_mu 0.101
_exptl_absorpt_correction_T_max 0.9899
_exptl_absorpt_correction_T_min 0.9780
_exptl_absorpt_correction_type multi-scan
_exptl_crystal_colour colorless
_exptl_crystal_density_diffrn 1.338
_exptl_crystal_density_method 'not measured'
_exptl_crystal_description plate
_exptl_crystal_F_000 800
_exptl_crystal_size_max 0.22
_exptl_crystal_size_mid 0.20
_exptl_crystal_size_min 0.10
_refine_diff_density_max 0.334
_refine_diff_density_min -0.281
_refine_diff_density_rms 0.038
_refine_ls_extinction_method none
_refine_ls_goodness_of_fit_ref 1.048
_refine_ls_hydrogen_treatment mixed
_refine_ls_matrix_type full
_refine_ls_number_parameters 289
_refine_ls_number_reflns 5450
_refine_ls_number_restraints 0
_refine_ls_restrained_S_all 1.048
_refine_ls_R_factor_all 0.0573
_refine_ls_R_factor_gt 0.0391
_refine_ls_shift/su_max 0.000
_refine_ls_shift/su_mean 0.000
_refine_ls_structure_factor_coef Fsqd
_refine_ls_weighting_details 'calc w=1/[\s^2^(Fo^2^)+(0.0600P)^2^+0.1755P] where P=(Fo^2^+2Fc^2^)/3'
_refine_ls_weighting_scheme calc
_refine_ls_wR_factor_gt 0.1060
_refine_ls_wR_factor_ref 0.1166
_reflns_number_gt 4058
_reflns_number_total 5450
_reflns_threshold_expression >2sigma(I)
_cod_data_source_file b609021d.txt
_cod_depositor_comments
;
The following automatic conversions were performed:
'_symmetry_cell_setting' value 'Monoclinic' changed to 'monoclinic'
according to '/home/saulius/struct/CIF-dictionaries/cif_core.dic'
dictionary named 'cif_core.dic' version 2.4.1 from 2010-06-29.

Automatic conversion script
Id: cif_fix_enum 1527 2010-12-29 10:47:43Z saulius 
;
_cod_original_sg_symbol_H-M 'P21/c '
_cod_database_code 7101500

loop_
_symmetry_equiv_pos_as_xyz
'x, y, z'
'-x, y+1/2, -z+1/2'
'-x, -y, -z'
'x, -y-1/2, z-1/2'

loop_
_atom_site_label
_atom_site_type_symbol
_atom_site_fract_x
_atom_site_fract_y
_atom_site_fract_z
_atom_site_U_iso_or_equiv
_atom_site_adp_type
_atom_site_occupancy
_atom_site_symmetry_multiplicity
_atom_site_calc_flag
_atom_site_refinement_flags
O1 O 0.29923(5) -0.88334(10) 0.21314(7) 0.0425(2) Uani 1 1 d .
O2 O 0.07411(4) -0.40241(11) 0.39937(7) 0.0430(2) Uani 1 1 d .
O3 O 0.18161(4) -0.31071(9) 0.49566(6) 0.03101(17) Uani 1 1 d .
O4 O 0.40462(5) -0.95894(11) 0.62770(9) 0.0537(3) Uani 1 1 d .
O5 O 0.62579(4) -0.72641(10) 0.70718(6) 0.03573(19) Uani 1 1 d .
O6 O 0.56186(4) -0.63061(10) 0.55520(6) 0.0368(2) Uani 1 1 d .
N1 N 0.23326(5) -0.71364(10) 0.30840(7) 0.02674(19) Uani 1 1 d .
N2 N 0.18940(4) -0.52318(10) 0.40389(7) 0.02631(18) Uani 1 1 d .
N3 N 0.50905(5) -0.81574(11) 0.66190(7) 0.0303(2) Uani 1 1 d .
C1 C 0.23625(7) -0.82805(13) 0.23043(9) 0.0334(2) Uani 1 1 d .
C2 C 0.16267(7) -0.86819(16) 0.17782(10) 0.0399(3) Uani 1 1 d .
H2 H 0.1634(8) -0.9496(18) 0.1276(12) 0.048 Uiso 1 1 d .
C3 C 0.09783(7) -0.79568(15) 0.20161(10) 0.0389(3) Uani 1 1 d .
H3 H 0.0503(8) -0.8262(17) 0.1661(12) 0.047 Uiso 1 1 d .
C4 C 0.09842(6) -0.67618(14) 0.27791(9) 0.0326(2) Uani 1 1 d .
H4 H 0.0546(8) -0.6246(16) 0.2931(10) 0.039 Uiso 1 1 d .
C5 C 0.16822(5) -0.63733(12) 0.32916(8) 0.0261(2) Uani 1 1 d .
C6 C 0.14132(6) -0.40855(13) 0.43039(8) 0.0289(2) Uani 1 1 d .
C7 C 0.27336(5) -0.51861(13) 0.43014(9) 0.0282(2) Uani 1 1 d .
H7A H 0.2842(7) -0.5209(15) 0.5115(11) 0.034 Uiso 1 1 d .
H7B H 0.2934(7) -0.4252(16) 0.3964(10) 0.034 Uiso 1 1 d .
C8 C 0.30209(5) -0.66127(12) 0.37630(8) 0.0268(2) Uani 1 1 d .
H8 H 0.3414(7) -0.6390(15) 0.3252(10) 0.032 Uiso 1 1 d .
C9 C 0.33082(6) -0.78121(13) 0.46012(9) 0.0296(2) Uani 1 1 d .
H9A H 0.2934(7) -0.7910(15) 0.5182(11) 0.036 Uiso 1 1 d .
H9B H 0.3338(7) -0.8765(16) 0.4223(10) 0.036 Uiso 1 1 d .
C10 C 0.41022(6) -0.74014(14) 0.51249(10) 0.0320(2) Uani 1 1 d .
H10A H 0.4473(7) -0.7402(16) 0.4559(11) 0.038 Uiso 1 1 d .
H10B H 0.4102(7) -0.6412(17) 0.5437(11) 0.038 Uiso 1 1 d .
C11 C 0.43913(6) -0.84798(13) 0.60237(10) 0.0338(2) Uani 1 1 d .
C12 C 0.53979(7) -0.91152(14) 0.75395(10) 0.0346(2) Uani 1 1 d .
H12A H 0.5556(7) -1.0142(17) 0.7240(11) 0.042 Uiso 1 1 d .
H12B H 0.5000(7) -0.9283(16) 0.8092(11) 0.042 Uiso 1 1 d .
C13 C 0.60709(7) -0.81837(14) 0.80071(10) 0.0360(3) Uani 1 1 d .
H13A H 0.5918(8) -0.7494(17) 0.8591(12) 0.043 Uiso 1 1 d .
H13B H 0.6517(8) -0.8769(17) 0.8239(11) 0.043 Uiso 1 1 d .
C14 C 0.56461(6) -0.71504(12) 0.63318(9) 0.0288(2) Uani 1 1 d .
C15 C 0.14606(7) -0.17104(13) 0.53378(9) 0.0346(2) Uani 1 1 d .
C16 C 0.07967(8) -0.20849(18) 0.60216(12) 0.0525(4) Uani 1 1 d .
H16A H 0.0381 -0.2543 0.5540 0.079 Uiso 1 1 calc R
H16B H 0.0610 -0.1165 0.6352 0.079 Uiso 1 1 calc R
H16C H 0.0970 -0.2789 0.6615 0.079 Uiso 1 1 calc R
C17 C 0.12262(11) -0.07376(18) 0.43416(13) 0.0609(4) Uani 1 1 d .
H17A H 0.1664 -0.0607 0.3895 0.091 Uiso 1 1 calc R
H17B H 0.1059 0.0244 0.4595 0.091 Uiso 1 1 calc R
H17C H 0.0803 -0.1218 0.3889 0.091 Uiso 1 1 calc R
C18 C 0.21170(8) -0.10080(16) 0.60527(12) 0.0484(3) Uani 1 1 d .
H18A H 0.2252 -0.1648 0.6700 0.073 Uiso 1 1 calc R
H18B H 0.1962 -0.0017 0.6304 0.073 Uiso 1 1 calc R
H18C H 0.2562 -0.0903 0.5617 0.073 Uiso 1 1 calc R

loop_
_atom_site_aniso_label
_atom_site_aniso_U_11
_atom_site_aniso_U_22
_atom_site_aniso_U_33
_atom_site_aniso_U_23
_atom_site_aniso_U_13
_atom_site_aniso_U_12
O1 0.0441(5) 0.0464(5) 0.0371(4) -0.0107(4) 0.0034(4) 0.0079(4)
O2 0.0258(4) 0.0523(6) 0.0492(5) -0.0094(4) -0.0064(3) 0.0092(4)
O3 0.0284(4) 0.0309(4) 0.0334(4) -0.0037(3) 0.0007(3) 0.0034(3)
O4 0.0431(5) 0.0414(5) 0.0731(6) 0.0235(5) -0.0159(4) -0.0146(4)
O5 0.0282(4) 0.0441(5) 0.0337(4) 0.0079(4) -0.0043(3) -0.0042(3)
O6 0.0290(4) 0.0430(5) 0.0377(4) 0.0134(4) -0.0014(3) -0.0059(3)
N1 0.0240(4) 0.0311(5) 0.0246(4) -0.0023(3) -0.0011(3) -0.0009(3)
N2 0.0208(4) 0.0303(4) 0.0273(4) -0.0020(3) -0.0009(3) -0.0005(3)
N3 0.0252(4) 0.0297(5) 0.0352(5) 0.0089(4) -0.0018(3) -0.0007(3)
C1 0.0393(6) 0.0351(6) 0.0256(5) -0.0030(4) 0.0016(4) -0.0011(5)
C2 0.0468(6) 0.0419(7) 0.0299(5) -0.0080(5) -0.0038(5) -0.0090(5)
C3 0.0363(6) 0.0466(7) 0.0321(5) -0.0010(5) -0.0068(5) -0.0121(5)
C4 0.0247(5) 0.0398(6) 0.0324(5) 0.0019(5) -0.0025(4) -0.0059(4)
C5 0.0244(4) 0.0301(5) 0.0235(4) 0.0015(4) 0.0007(4) -0.0028(4)
C6 0.0259(4) 0.0345(6) 0.0261(5) 0.0015(4) 0.0006(4) 0.0019(4)
C7 0.0194(4) 0.0318(5) 0.0328(5) -0.0035(4) -0.0017(4) -0.0008(4)
C8 0.0209(4) 0.0319(5) 0.0272(5) -0.0016(4) 0.0000(4) -0.0015(4)
C9 0.0248(4) 0.0309(5) 0.0325(5) -0.0002(4) -0.0014(4) -0.0019(4)
C10 0.0246(4) 0.0334(6) 0.0371(6) 0.0064(5) -0.0027(4) -0.0016(4)
C11 0.0271(5) 0.0313(6) 0.0422(6) 0.0060(5) -0.0024(4) -0.0020(4)
C12 0.0338(5) 0.0329(6) 0.0361(6) 0.0094(5) -0.0028(4) 0.0017(5)
C13 0.0376(6) 0.0367(6) 0.0326(5) 0.0062(5) -0.0040(4) 0.0014(5)
C14 0.0235(4) 0.0314(5) 0.0313(5) 0.0012(4) 0.0007(4) -0.0007(4)
C15 0.0369(5) 0.0314(6) 0.0355(5) -0.0024(5) 0.0041(4) 0.0070(5)
C16 0.0468(7) 0.0584(9) 0.0549(8) -0.0134(7) 0.0193(6) 0.0021(6)
C17 0.0843(11) 0.0400(8) 0.0564(8) 0.0090(7) -0.0043(8) 0.0150(8)
C18 0.0474(7) 0.0423(7) 0.0551(8) -0.0175(6) 0.0021(6) 0.0007(6)

loop_
_atom_type_symbol
_atom_type_description
_atom_type_scat_dispersion_real
_atom_type_scat_dispersion_imag
_atom_type_scat_source
C C 0.0033 0.0016 'International Tables Vol C Tables 4.2.6.8 and 6.1.1.4'
H H 0.0000 0.0000 'International Tables Vol C Tables 4.2.6.8 and 6.1.1.4'
N N 0.0061 0.0033 'International Tables Vol C Tables 4.2.6.8 and 6.1.1.4'
O O 0.0106 0.0060 'International Tables Vol C Tables 4.2.6.8 and 6.1.1.4'

loop_
_geom_angle_atom_site_label_1
_geom_angle_atom_site_label_2
_geom_angle_atom_site_label_3
_geom_angle
C6 O3 C15 121.16(8)
C14 O5 C13 109.89(8)
C5 N1 C1 124.63(9)
C5 N1 C8 113.21(8)
C1 N1 C8 122.15(9)
C6 N2 C5 124.02(8)
C6 N2 C7 123.04(9)
C5 N2 C7 111.42(8)
C14 N3 C11 127.36(9)
C14 N3 C12 110.24(8)
C11 N3 C12 121.27(9)
O1 C1 N1 119.32(10)
O1 C1 C2 127.17(11)
N1 C1 C2 113.52(10)
C3 C2 C1 121.56(11)
C3 C2 H2 123.8(8)
C1 C2 H2 114.6(9)
C2 C3 C4 122.61(11)
C2 C3 H3 119.1(9)
C4 C3 H3 118.3(9)
C5 C4 C3 116.41(11)
C5 C4 H4 120.5(8)
C3 C4 H4 123.0(8)
C4 C5 N1 121.13(10)
C4 C5 N2 131.20(10)
N1 C5 N2 107.65(8)
O2 C6 O3 127.29(10)
O2 C6 N2 124.08(10)
O3 C6 N2 108.62(8)
N2 C7 C8 104.01(8)
N2 C7 H7A 108.5(7)
C8 C7 H7A 111.3(8)
N2 C7 H7B 108.1(7)
C8 C7 H7B 112.3(7)
H7A C7 H7B 112.2(10)
N1 C8 C9 110.70(9)
N1 C8 C7 102.51(8)
C9 C8 C7 113.73(9)
N1 C8 H8 107.4(7)
C9 C8 H8 110.3(7)
C7 C8 H8 111.8(8)
C10 C9 C8 110.11(9)
C10 C9 H9A 111.0(7)
C8 C9 H9A 109.0(7)
C10 C9 H9B 108.9(7)
C8 C9 H9B 109.3(7)
H9A C9 H9B 108.5(11)
C11 C10 C9 112.62(9)
C11 C10 H10A 107.4(8)
C9 C10 H10A 110.2(8)
C11 C10 H10B 108.5(8)
C9 C10 H10B 110.7(8)
H10A C10 H10B 107.2(11)
O4 C11 N3 118.20(10)
O4 C11 C10 124.02(10)
N3 C11 C10 117.76(9)
N3 C12 C13 100.75(9)
N3 C12 H12A 110.1(7)
C13 C12 H12A 113.3(7)
N3 C12 H12B 110.8(8)
C13 C12 H12B 113.1(8)
H12A C12 H12B 108.6(11)
O5 C13 C12 103.89(9)
O5 C13 H13A 107.1(8)
C12 C13 H13A 111.0(8)
O5 C13 H13B 107.6(8)
C12 C13 H13B 113.5(9)
H13A C13 H13B 113.1(12)
O6 C14 O5 123.08(9)
O6 C14 N3 128.13(10)
O5 C14 N3 108.78(9)
O3 C15 C17 109.20(10)
O3 C15 C18 101.93(9)
C17 C15 C18 110.95(12)
O3 C15 C16 110.12(10)
C17 C15 C16 112.94(12)
C18 C15 C16 111.14(11)
C15 C16 H16A 109.5
C15 C16 H16B 109.5
H16A C16 H16B 109.5
C15 C16 H16C 109.5
H16A C16 H16C 109.5
H16B C16 H16C 109.5
C15 C17 H17A 109.5
C15 C17 H17B 109.5
H17A C17 H17B 109.5
C15 C17 H17C 109.5
H17A C17 H17C 109.5
H17B C17 H17C 109.5
C15 C18 H18A 109.5
C15 C18 H18B 109.5
H18A C18 H18B 109.5
C15 C18 H18C 109.5
H18A C18 H18C 109.5
H18B C18 H18C 109.5

loop_
_geom_bond_atom_site_label_1
_geom_bond_atom_site_label_2
_geom_bond_distance
O1 C1 1.2405(14)
O2 C6 1.2043(12)
O3 C6 1.3353(13)
O3 C15 1.4823(13)
O4 C11 1.2115(14)
O5 C14 1.3379(12)
O5 C13 1.4538(14)
O6 C14 1.2021(13)
N1 C5 1.3666(13)
N1 C1 1.3913(14)
N1 C8 1.4734(12)
N2 C6 1.3783(13)
N2 C5 1.3887(13)
N2 C7 1.4765(12)
N3 C14 1.3883(14)
N3 C11 1.3945(13)
N3 C12 1.4661(14)
C1 C2 1.4313(16)
C2 C3 1.3571(19)
C2 H2 0.946(15)
C3 C4 1.4071(17)
C3 H3 0.942(14)
C4 C5 1.3656(14)
C4 H4 0.926(14)
C7 C8 1.5321(15)
C7 H7A 0.983(13)
C7 H7B 1.003(13)
C8 C9 1.5270(15)
C8 H8 0.982(12)
C9 C10 1.5209(14)
C9 H9A 1.002(13)
C9 H9B 0.968(14)
C10 C11 1.5040(15)
C10 H10A 0.980(13)
C10 H10B 0.959(15)
C12 C13 1.5104(17)
C12 H12A 1.030(14)
C12 H12B 1.014(13)
C13 H13A 0.989(15)
C13 H13B 0.960(15)
C15 C17 1.5099(18)
C15 C18 1.5119(17)
C15 C16 1.5170(17)
C16 H16A 0.9800
C16 H16B 0.9800
C16 H16C 0.9800
C17 H17A 0.9800
C17 H17B 0.9800
C17 H17C 0.9800
C18 H18A 0.9800
C18 H18B 0.9800
C18 H18C 0.9800
